data_7233719
loop_
_publ_author_name
'Carrie Y. K. Chan'
'Jacky W. Y. Lam'
'Zujin Zhao'
'Shuming Chen'
'Ping Lu'
'Herman H. Y. Sung'
'Hoi Sing Kwok'
'Yuguang Ma'
'Ian D. Williams'
'Ben Zhong Tang'

_publ_section_title
;
 Aggregation-induced emission, mechanochromism and blue
 electroluminescence of carbazole and triphenylamine-substituted ethenes
;
_journal_name_full 'Journal of Materials Chemistry C'
_journal_page_first 4320
_journal_page_last 4327
_journal_paper_doi 10.1039/C4TC00097H
_journal_volume 2
_journal_year 2014
_chemical_formula_sum 'C32 H23 N'
_chemical_formula_weight 421.51
_space_group_IT_number 2
_space_group_name_Hall '-P 1'
_space_group_name_H-M_alt 'P -1'
_symmetry_cell_setting triclinic
_symmetry_space_group_name_H-M 'P -1'
_atom_sites_solution_hydrogens geom
_atom_sites_solution_primary direct
_atom_sites_solution_secondary difmap
_cell_angle_alpha 92.293(6)
_cell_angle_beta 107.582(7)
_cell_angle_gamma 112.892(8)
_cell_formula_units_Z 4
_cell_length_a 12.7827(12)
_cell_length_b 12.9142(10)
_cell_length_c 16.2498(11)
_cell_measurement_reflns_used 3793
_cell_measurement_temperature 173(2)
_cell_measurement_theta_max 71.53
_cell_measurement_theta_min 2.89
_cell_volume 2317.6(4)
_computing_cell_refinement
;
CrysAlisPro, Oxford Diffraction Ltd.,
Version 1.171.33.55 (release 05-01-2010 CrysAlis171 .NET)
(compiled Jan  5 2010,16:28:46)
;
_computing_data_collection
;
CrysAlisPro, Oxford Diffraction Ltd.,
Version 1.171.33.55 (release 05-01-2010 CrysAlis171 .NET)
(compiled Jan  5 2010,16:28:46)
;
_computing_data_reduction
;
CrysAlisPro, Oxford Diffraction Ltd.,
Version 1.171.33.55 (release 05-01-2010 CrysAlis171 .NET)
(compiled Jan  5 2010,16:28:46)
;
_computing_structure_refinement 'SHELXL-97 (Sheldrick, 1997)'
_computing_structure_solution 'SHELXS-97 (Sheldrick, 1990)'
_diffrn_ambient_temperature 173(2)
_diffrn_measured_fraction_theta_full 0.972
_diffrn_measured_fraction_theta_max 0.971
_diffrn_measurement_device_type 'Xcalibur, Sapphire3, Gemini ultra'
_diffrn_radiation_monochromator mirror
_diffrn_radiation_source 'Enhance Ultra (Cu) X-ray Source'
_diffrn_radiation_type CuK\a
_diffrn_radiation_wavelength 1.54178
_diffrn_reflns_av_R_equivalents 0.0563
_diffrn_reflns_av_sigmaI/netI 0.0743
_diffrn_reflns_limit_h_max 15
_diffrn_reflns_limit_h_min -14
_diffrn_reflns_limit_k_max 15
_diffrn_reflns_limit_k_min -15
_diffrn_reflns_limit_l_max 19
_diffrn_reflns_limit_l_min -18
_diffrn_reflns_number 13991
_diffrn_reflns_theta_full 66.50
_diffrn_reflns_theta_max 67.50
_diffrn_reflns_theta_min 2.90
_exptl_absorpt_coefficient_mu 0.529
_exptl_absorpt_correction_T_max 1.00
_exptl_absorpt_correction_T_min 0.96
_exptl_absorpt_correction_type multi-scan
_exptl_absorpt_process_details
;
CrysAlisPro, Oxford Diffraction Ltd.,
Version 1.171.33.55 (release 05-01-2010 CrysAlis171 .NET)
(compiled Jan  5 2010,16:28:46)
Empirical absorption correction using spherical harmonics,
 implemented in SCALE3 ABSPACK scaling algorithm.
;
_exptl_crystal_colour colorless
_exptl_crystal_density_diffrn 1.208
_exptl_crystal_density_method 'not measured'
_exptl_crystal_description block
_exptl_crystal_F_000 888
_exptl_crystal_size_max 0.35
_exptl_crystal_size_mid 0.25
_exptl_crystal_size_min 0.12
_refine_diff_density_max 0.233
_refine_diff_density_min -0.216
_refine_diff_density_rms 0.036
_refine_ls_extinction_method none
_refine_ls_goodness_of_fit_ref 1.014
_refine_ls_hydrogen_treatment constr
_refine_ls_matrix_type full
_refine_ls_number_parameters 595
_refine_ls_number_reflns 8118
_refine_ls_number_restraints 0
_refine_ls_restrained_S_all 1.014
_refine_ls_R_factor_all 0.0829
_refine_ls_R_factor_gt 0.0447
_refine_ls_shift/su_max 0.000
_refine_ls_shift/su_mean 0.000
_refine_ls_structure_factor_coef Fsqd
_refine_ls_weighting_details 'calc w=1/[\s^2^(Fo^2^)+(0.0150P)^2^+0.0000P] where P=(Fo^2^+2Fc^2^)/3'
_refine_ls_weighting_scheme calc
_refine_ls_wR_factor_gt 0.0765
_refine_ls_wR_factor_ref 0.0817
_reflns_number_gt 4914
_reflns_number_total 8118
_reflns_threshold_expression >2sigma(I)
_cod_data_source_file 1000001.cif
_cod_data_source_block PCOD1000001
_cod_depositor_comments
;
The following automatic conversions were performed:

data item '_symmetry_cell_setting' value 'Triclinic' was changed to
'triclinic' in accordance with the built-in table derived from the
CIF Core dictionary named 'cif_core.dic' version 2.4.5 last updated
on 2014-11-21.

Automatic conversion script
Id: cif_fix_values 6909 2019-04-08 15:41:33Z antanas 
;
_cod_original_cell_volume 2317.6(3)
_cod_original_sg_symbol_H-M P-1
_cod_database_code 7233719

loop_
_symmetry_equiv_pos_as_xyz
'x, y, z'
'-x, -y, -z'

loop_
_atom_site_label
_atom_site_type_symbol
_atom_site_fract_x
_atom_site_fract_y
_atom_site_fract_z
_atom_site_U_iso_or_equiv
_atom_site_adp_type
_atom_site_occupancy
_atom_site_symmetry_multiplicity
_atom_site_calc_flag
_atom_site_refinement_flags
_atom_site_disorder_assembly
_atom_site_disorder_group
N1 N 0.40425(14) 0.09445(12) 0.30379(10) 0.0336(4) Uani 1 1 d . . .
C1 C 0.32244(17) 0.00853(15) 0.33455(12) 0.0322(4) Uani 1 1 d . . .
C2 C 0.25393(17) 0.03592(15) 0.37325(12) 0.0328(4) Uani 1 1 d . . .
C11 C 0.32304(17) -0.10544(15) 0.32054(12) 0.0325(4) Uani 1 1 d . . .
C12 C 0.43015(18) -0.11408(16) 0.32617(13) 0.0391(5) Uani 1 1 d . . .
H12A H 0.5033 -0.0468 0.3412 0.047 Uiso 1 1 calc R . .
C13 C 0.4311(2) -0.21947(18) 0.31009(14) 0.0456(5) Uani 1 1 d . . .
H13A H 0.5051 -0.2245 0.3156 0.055 Uiso 1 1 calc R . .
C14 C 0.3243(2) -0.31799(17) 0.28587(14) 0.0461(5) Uani 1 1 d . . .
H14A H 0.3250 -0.3904 0.2744 0.055 Uiso 1 1 calc R . .
C15 C 0.2173(2) -0.31097(16) 0.27841(13) 0.0441(5) Uani 1 1 d . . .
H15A H 0.1440 -0.3785 0.2616 0.053 Uiso 1 1 calc R . .
C16 C 0.21632(18) -0.20505(15) 0.29549(12) 0.0375(5) Uani 1 1 d . . .
H16A H 0.1421 -0.2006 0.2900 0.045 Uiso 1 1 calc R . .
C21 C 0.19608(17) -0.03671(15) 0.43086(12) 0.0335(4) Uani 1 1 d . . .
C22 C 0.26080(19) -0.08169(16) 0.49299(13) 0.0396(5) Uani 1 1 d . . .
H22A H 0.3407 -0.0690 0.4969 0.048 Uiso 1 1 calc R . .
C23 C 0.2094(2) -0.14442(17) 0.54863(14) 0.0470(5) Uani 1 1 d . . .
H23A H 0.2545 -0.1736 0.5912 0.056 Uiso 1 1 calc R . .
C24 C 0.0930(2) -0.16479(17) 0.54251(14) 0.0462(5) Uani 1 1 d . . .
H24A H 0.0577 -0.2085 0.5805 0.055 Uiso 1 1 calc R . .
C25 C 0.02798(19) -0.12186(16) 0.48137(14) 0.0425(5) Uani 1 1 d . . .
H25A H -0.0525 -0.1364 0.4768 0.051 Uiso 1 1 calc R . .
C26 C 0.07986(18) -0.05717(16) 0.42622(13) 0.0378(5) Uani 1 1 d . . .
H26A H 0.0349 -0.0266 0.3848 0.045 Uiso 1 1 calc R . .
C31 C 0.23747(17) 0.14313(15) 0.36400(13) 0.0340(4) Uani 1 1 d . . .
C32 C 0.24573(18) 0.21181(16) 0.43666(14) 0.0419(5) Uani 1 1 d . . .
H32A H 0.2637 0.1907 0.4929 0.050 Uiso 1 1 calc R . .
C33 C 0.2277(2) 0.31121(17) 0.42679(15) 0.0502(6) Uani 1 1 d . . .
H33A H 0.2340 0.3578 0.4764 0.060 Uiso 1 1 calc R . .
C34 C 0.20091(19) 0.34187(17) 0.34598(16) 0.0491(6) Uani 1 1 d . . .
H34A H 0.1890 0.4097 0.3397 0.059 Uiso 1 1 calc R . .
C35 C 0.19125(19) 0.27439(17) 0.27371(15) 0.0455(5) Uani 1 1 d . . .
H35A H 0.1727 0.2958 0.2177 0.055 Uiso 1 1 calc R . .
C36 C 0.20848(18) 0.17545(16) 0.28264(13) 0.0397(5) Uani 1 1 d . . .
H36A H 0.2003 0.1289 0.2323 0.048 Uiso 1 1 calc R . .
C41 C 0.50267(17) 0.19464(14) 0.35698(12) 0.0326(4) Uani 1 1 d . . .
C42 C 0.53636(18) 0.23458(16) 0.44595(13) 0.0383(5) Uani 1 1 d . . .
H42A H 0.4903 0.1951 0.4802 0.046 Uiso 1 1 calc R . .
C43 C 0.64110(19) 0.33551(17) 0.48248(14) 0.0445(5) Uani 1 1 d . . .
H43A H 0.6671 0.3654 0.5431 0.053 Uiso 1 1 calc R . .
C44 C 0.70799(19) 0.39312(16) 0.43275(14) 0.0426(5) Uani 1 1 d . . .
H44A H 0.7789 0.4616 0.4599 0.051 Uiso 1 1 calc R . .
C45 C 0.67395(17) 0.35327(15) 0.34464(13) 0.0375(5) Uani 1 1 d . . .
H45A H 0.7200 0.3941 0.3108 0.045 Uiso 1 1 calc R . .
C46 C 0.57041(17) 0.25168(15) 0.30596(12) 0.0325(4) Uani 1 1 d . . .
C47 C 0.51195(17) 0.18505(15) 0.21812(13) 0.0326(4) Uani 1 1 d . . .
C48 C 0.53560(19) 0.19878(16) 0.14046(13) 0.0395(5) Uani 1 1 d . . .
H48A H 0.6026 0.2638 0.1382 0.047 Uiso 1 1 calc R . .
C49 C 0.45987(19) 0.11609(17) 0.06612(13) 0.0440(5) Uani 1 1 d . . .
H49A H 0.4761 0.1242 0.0128 0.053 Uiso 1 1 calc R . .
C50 C 0.3601(2) 0.02113(16) 0.06859(13) 0.0432(5) Uani 1 1 d . . .
H50A H 0.3089 -0.0339 0.0166 0.052 Uiso 1 1 calc R . .
C51 C 0.33426(18) 0.00546(16) 0.14541(13) 0.0389(5) Uani 1 1 d . . .
H51A H 0.2666 -0.0593 0.1471 0.047 Uiso 1 1 calc R . .
C52 C 0.41124(17) 0.08817(15) 0.21967(13) 0.0338(4) Uani 1 1 d . . .
N1A N 0.80762(14) 0.57954(12) 0.14993(10) 0.0354(4) Uani 1 1 d . . .
C1A C 0.79862(18) 0.68618(15) 0.14007(13) 0.0355(5) Uani 1 1 d . . .
C2A C 0.73703(17) 0.71865(15) 0.18151(12) 0.0340(4) Uani 1 1 d . . .
C11A C 0.86080(17) 0.74892(15) 0.08068(12) 0.0351(4) Uani 1 1 d . . .
C12A C 0.8087(2) 0.80492(16) 0.02084(13) 0.0437(5) Uani 1 1 d . . .
H12B H 0.7349 0.8073 0.0196 0.052 Uiso 1 1 calc R . .
C13A C 0.8644(2) 0.85679(19) -0.03644(15) 0.0552(6) Uani 1 1 d . . .
H13B H 0.8291 0.8956 -0.0764 0.066 Uiso 1 1 calc R . .
C14A C 0.9692(2) 0.85302(19) -0.03639(15) 0.0557(6) Uani 1 1 d . . .
H14B H 1.0068 0.8895 -0.0760 0.067 Uiso 1 1 calc R . .
C15A C 1.0211(2) 0.79657(19) 0.02079(15) 0.0508(6) Uani 1 1 d . . .
H15B H 1.0937 0.7930 0.0201 0.061 Uiso 1 1 calc R . .
C16A C 0.96691(19) 0.74473(16) 0.07966(14) 0.0424(5) Uani 1 1 d . . .
H16B H 1.0030 0.7062 0.1194 0.051 Uiso 1 1 calc R . .
C21A C 0.74502(18) 0.83785(15) 0.18986(12) 0.0341(4) Uani 1 1 d . . .
C22A C 0.64120(18) 0.85470(15) 0.17809(13) 0.0372(5) Uani 1 1 d . . .
H22B H 0.5656 0.7904 0.1638 0.045 Uiso 1 1 calc R . .
C23A C 0.64574(19) 0.96367(16) 0.18681(14) 0.0437(5) Uani 1 1 d . . .
H23B H 0.5735 0.9738 0.1770 0.052 Uiso 1 1 calc R . .
C24A C 0.7555(2) 1.05732(16) 0.20984(14) 0.0475(6) Uani 1 1 d . . .
H24B H 0.7589 1.1321 0.2165 0.057 Uiso 1 1 calc R . .
C25A C 0.8601(2) 1.04301(16) 0.22316(14) 0.0460(5) Uani 1 1 d . . .
H25B H 0.9356 1.1079 0.2391 0.055 Uiso 1 1 calc R . .
C26A C 0.85583(18) 0.93382(16) 0.21339(13) 0.0400(5) Uani 1 1 d . . .
H26B H 0.9284 0.9243 0.2227 0.048 Uiso 1 1 calc R . .
C31A C 0.65508(18) 0.63630(15) 0.22096(13) 0.0365(5) Uani 1 1 d . . .
C32A C 0.65788(19) 0.66576(16) 0.30482(13) 0.0406(5) Uani 1 1 d . . .
H32B H 0.7159 0.7382 0.3390 0.049 Uiso 1 1 calc R . .
C33A C 0.57760(19) 0.59151(18) 0.33985(15) 0.0479(5) Uani 1 1 d . . .
H33B H 0.5813 0.6131 0.3976 0.057 Uiso 1 1 calc R . .
C34A C 0.4924(2) 0.48627(18) 0.29075(16) 0.0506(6) Uani 1 1 d . . .
H34B H 0.4376 0.4351 0.3146 0.061 Uiso 1 1 calc R . .
C35A C 0.48764(19) 0.45603(17) 0.20703(15) 0.0484(6) Uani 1 1 d . . .
H35B H 0.4286 0.3840 0.1729 0.058 Uiso 1 1 calc R . .
C36A C 0.56804(18) 0.52974(16) 0.17223(14) 0.0415(5) Uani 1 1 d . . .
H36B H 0.5639 0.5075 0.1145 0.050 Uiso 1 1 calc R . .
C51A C 0.77291(18) 0.49305(15) 0.07983(13) 0.0349(4) Uani 1 1 d . . .
C52A C 0.70738(19) 0.48266(16) -0.00734(13) 0.0429(5) Uani 1 1 d . . .
H52A H 0.6816 0.5397 -0.0278 0.051 Uiso 1 1 calc R . .
C53A C 0.6809(2) 0.38540(17) -0.06364(14) 0.0470(5) Uani 1 1 d . . .
H53A H 0.6369 0.3762 -0.1242 0.056 Uiso 1 1 calc R . .
C54A C 0.7167(2) 0.30105(17) -0.03408(15) 0.0491(6) Uani 1 1 d . . .
H54A H 0.6967 0.2352 -0.0744 0.059 Uiso 1 1 calc R . .
C55A C 0.78111(19) 0.31169(16) 0.05316(14) 0.0433(5) Uani 1 1 d . . .
H55A H 0.8048 0.2534 0.0734 0.052 Uiso 1 1 calc R . .
C56A C 0.81099(17) 0.40970(15) 0.11151(13) 0.0355(5) Uani 1 1 d . . .
C57A C 0.87396(17) 0.44843(15) 0.20536(13) 0.0344(4) Uani 1 1 d . . .
C58A C 0.93356(18) 0.40484(16) 0.27155(13) 0.0403(5) Uani 1 1 d . . .
H58A H 0.9378 0.3345 0.2586 0.048 Uiso 1 1 calc R . .
C59A C 0.98630(19) 0.46551(16) 0.35611(14) 0.0435(5) Uani 1 1 d . . .
H59A H 1.0257 0.4358 0.4019 0.052 Uiso 1 1 calc R . .
C60A C 0.98256(18) 0.56973(16) 0.37534(14) 0.0405(5) Uani 1 1 d . . .
H60A H 1.0217 0.6108 0.4339 0.049 Uiso 1 1 calc R . .
C61A C 0.92338(17) 0.61496(15) 0.31137(13) 0.0372(5) Uani 1 1 d . . .
H61A H 0.9193 0.6852 0.3251 0.045 Uiso 1 1 calc R . .
C62A C 0.87005(17) 0.55357(15) 0.22611(12) 0.0317(4) Uani 1 1 d . . .

loop_
_atom_site_aniso_label
_atom_site_aniso_U_11
_atom_site_aniso_U_22
_atom_site_aniso_U_33
_atom_site_aniso_U_23
_atom_site_aniso_U_13
_atom_site_aniso_U_12
N1 0.0354(9) 0.0280(8) 0.0366(10) 0.0029(7) 0.0151(8) 0.0108(7)
C1 0.0330(11) 0.0288(9) 0.0327(11) 0.0052(8) 0.0106(9) 0.0114(8)
C2 0.0334(11) 0.0310(9) 0.0319(11) 0.0028(8) 0.0106(9) 0.0122(8)
C11 0.0384(11) 0.0306(9) 0.0323(11) 0.0074(8) 0.0147(10) 0.0162(8)
C12 0.0418(12) 0.0382(11) 0.0431(13) 0.0103(9) 0.0200(11) 0.0184(9)
C13 0.0545(14) 0.0495(13) 0.0530(14) 0.0178(10) 0.0277(12) 0.0345(11)
C14 0.0692(16) 0.0361(11) 0.0489(13) 0.0115(9) 0.0316(13) 0.0294(11)
C15 0.0557(14) 0.0303(10) 0.0455(13) 0.0050(9) 0.0212(12) 0.0147(10)
C16 0.0423(12) 0.0321(10) 0.0412(12) 0.0061(8) 0.0189(10) 0.0155(9)
C21 0.0387(11) 0.0292(9) 0.0347(11) 0.0024(8) 0.0138(10) 0.0160(8)
C22 0.0420(12) 0.0416(11) 0.0399(12) 0.0065(9) 0.0145(10) 0.0221(9)
C23 0.0659(16) 0.0450(12) 0.0402(13) 0.0126(10) 0.0208(12) 0.0311(11)
C24 0.0631(15) 0.0354(11) 0.0489(14) 0.0135(9) 0.0310(12) 0.0203(11)
C25 0.0396(12) 0.0380(11) 0.0514(13) 0.0038(10) 0.0229(11) 0.0130(9)
C26 0.0408(12) 0.0367(10) 0.0389(12) 0.0056(9) 0.0136(10) 0.0196(9)
C31 0.0340(11) 0.0307(9) 0.0400(11) 0.0044(8) 0.0168(10) 0.0136(8)
C32 0.0484(13) 0.0363(11) 0.0451(13) 0.0056(9) 0.0186(11) 0.0201(10)
C33 0.0558(14) 0.0374(11) 0.0623(16) 0.0010(10) 0.0216(13) 0.0245(10)
C34 0.0462(13) 0.0324(11) 0.0726(17) 0.0131(11) 0.0197(13) 0.0207(10)
C35 0.0447(13) 0.0405(11) 0.0549(15) 0.0165(10) 0.0180(12) 0.0204(10)
C36 0.0412(12) 0.0375(11) 0.0429(13) 0.0077(9) 0.0160(11) 0.0177(9)
C41 0.0319(10) 0.0279(9) 0.0392(12) 0.0037(8) 0.0111(10) 0.0151(8)
C42 0.0398(12) 0.0346(10) 0.0405(12) 0.0046(9) 0.0152(10) 0.0148(9)
C43 0.0477(13) 0.0416(11) 0.0373(12) -0.0020(9) 0.0078(11) 0.0179(10)
C44 0.0385(12) 0.0317(10) 0.0483(13) 0.0026(9) 0.0064(11) 0.0124(9)
C45 0.0362(11) 0.0289(10) 0.0470(13) 0.0089(9) 0.0143(10) 0.0131(9)
C46 0.0347(11) 0.0286(9) 0.0353(11) 0.0067(8) 0.0101(9) 0.0158(8)
C47 0.0377(11) 0.0275(9) 0.0388(11) 0.0086(8) 0.0142(10) 0.0189(8)
C48 0.0457(12) 0.0333(10) 0.0457(13) 0.0116(9) 0.0212(11) 0.0184(9)
C49 0.0584(14) 0.0462(12) 0.0383(12) 0.0121(10) 0.0229(12) 0.0278(11)
C50 0.0522(14) 0.0373(11) 0.0378(12) 0.0001(9) 0.0118(11) 0.0201(10)
C51 0.0431(12) 0.0295(10) 0.0432(12) 0.0033(9) 0.0143(11) 0.0152(9)
C52 0.0388(11) 0.0297(9) 0.0392(12) 0.0073(8) 0.0155(10) 0.0191(9)
N1A 0.0416(10) 0.0270(8) 0.0388(10) 0.0028(7) 0.0099(8) 0.0189(7)
C1A 0.0392(11) 0.0311(10) 0.0350(11) 0.0030(8) 0.0076(10) 0.0177(9)
C2A 0.0364(11) 0.0319(10) 0.0328(11) 0.0028(8) 0.0071(9) 0.0173(9)
C11A 0.0386(11) 0.0310(9) 0.0364(11) 0.0027(8) 0.0111(10) 0.0171(9)
C12A 0.0555(14) 0.0428(11) 0.0411(12) 0.0067(9) 0.0182(11) 0.0278(11)
C13A 0.0805(18) 0.0488(13) 0.0463(14) 0.0160(10) 0.0241(14) 0.0349(13)
C14A 0.0688(17) 0.0477(13) 0.0540(15) 0.0104(11) 0.0336(14) 0.0185(12)
C15A 0.0405(13) 0.0522(13) 0.0538(15) -0.0041(11) 0.0193(12) 0.0126(11)
C16A 0.0413(12) 0.0397(11) 0.0448(13) 0.0017(9) 0.0106(11) 0.0194(9)
C21A 0.0417(12) 0.0283(9) 0.0337(11) 0.0043(8) 0.0122(10) 0.0168(9)
C22A 0.0360(11) 0.0307(10) 0.0438(12) 0.0071(9) 0.0110(10) 0.0150(9)
C23A 0.0489(13) 0.0403(11) 0.0528(14) 0.0116(10) 0.0203(12) 0.0274(10)
C24A 0.0618(15) 0.0276(10) 0.0559(14) 0.0042(9) 0.0214(13) 0.0211(10)
C25A 0.0512(14) 0.0295(10) 0.0547(14) 0.0046(9) 0.0203(12) 0.0132(10)
C26A 0.0402(12) 0.0359(11) 0.0446(12) 0.0033(9) 0.0148(10) 0.0168(9)
C31A 0.0377(11) 0.0315(10) 0.0453(12) 0.0088(9) 0.0132(10) 0.0202(9)
C32A 0.0450(13) 0.0371(11) 0.0446(13) 0.0079(9) 0.0177(11) 0.0205(10)
C33A 0.0507(13) 0.0546(13) 0.0513(14) 0.0179(11) 0.0237(12) 0.0297(11)
C34A 0.0458(13) 0.0469(13) 0.0728(17) 0.0285(12) 0.0293(13) 0.0250(11)
C35A 0.0400(13) 0.0331(11) 0.0659(16) 0.0105(10) 0.0100(12) 0.0153(10)
C36A 0.0420(12) 0.0342(10) 0.0471(13) 0.0036(9) 0.0112(11) 0.0184(9)
C51A 0.0391(11) 0.0277(9) 0.0365(12) 0.0021(8) 0.0127(10) 0.0133(8)
C52A 0.0506(13) 0.0319(10) 0.0430(13) 0.0020(9) 0.0105(11) 0.0188(10)
C53A 0.0498(13) 0.0441(12) 0.0422(13) -0.0025(10) 0.0120(11) 0.0188(10)
C54A 0.0611(15) 0.0347(11) 0.0486(14) -0.0057(9) 0.0192(12) 0.0181(10)
C55A 0.0517(13) 0.0302(10) 0.0500(14) 0.0020(9) 0.0170(12) 0.0201(9)
C56A 0.0384(11) 0.0271(9) 0.0424(12) 0.0038(8) 0.0162(10) 0.0138(8)
C57A 0.0352(11) 0.0294(9) 0.0413(12) 0.0078(8) 0.0154(10) 0.0146(8)
C58A 0.0413(12) 0.0301(10) 0.0503(13) 0.0079(9) 0.0137(11) 0.0173(9)
C59A 0.0433(13) 0.0390(11) 0.0469(13) 0.0148(10) 0.0104(11) 0.0192(10)
C60A 0.0390(12) 0.0380(11) 0.0396(12) 0.0052(9) 0.0108(10) 0.0137(9)
C61A 0.0387(11) 0.0297(10) 0.0430(12) 0.0035(9) 0.0151(10) 0.0136(9)
C62A 0.0306(10) 0.0291(9) 0.0349(11) 0.0052(8) 0.0114(9) 0.0122(8)

loop_
_atom_type_symbol
_atom_type_description
_atom_type_scat_dispersion_real
_atom_type_scat_dispersion_imag
_atom_type_scat_source
C C 0.0181 0.0091 'International Tables Vol C Tables 4.2.6.8 and 6.1.1.4'
H H 0.0000 0.0000 'International Tables Vol C Tables 4.2.6.8 and 6.1.1.4'
N N 0.0311 0.0180 'International Tables Vol C Tables 4.2.6.8 and 6.1.1.4'

loop_
_geom_angle_atom_site_label_1
_geom_angle_atom_site_label_2
_geom_angle_atom_site_label_3
_geom_angle
_geom_angle_site_symmetry_1
_geom_angle_site_symmetry_3
C52 N1 C41 108.01(16) . .
C52 N1 C1 126.52(15) . .
C41 N1 C1 125.02(16) . .
C2 C1 N1 119.58(16) . .
C2 C1 C11 126.36(17) . .
N1 C1 C11 114.05(17) . .
C1 C2 C31 121.28(17) . .
C1 C2 C21 122.18(16) . .
C31 C2 C21 116.47(16) . .
C16 C11 C12 118.55(17) . .
C16 C11 C1 121.19(18) . .
C12 C11 C1 120.11(17) . .
C13 C12 C11 120.70(19) . .
C12 C13 C14 120.1(2) . .
C15 C14 C13 120.05(19) . .
C14 C15 C16 120.0(2) . .
C15 C16 C11 120.6(2) . .
C26 C21 C22 118.48(19) . .
C26 C21 C2 121.01(17) . .
C22 C21 C2 120.46(18) . .
C23 C22 C21 120.5(2) . .
C24 C23 C22 120.2(2) . .
C25 C24 C23 120.0(2) . .
C24 C25 C26 120.1(2) . .
C21 C26 C25 120.77(19) . .
C36 C31 C32 118.17(18) . .
C36 C31 C2 121.02(17) . .
C32 C31 C2 120.76(18) . .
C33 C32 C31 120.2(2) . .
C34 C33 C32 120.4(2) . .
C33 C34 C35 120.04(19) . .
C34 C35 C36 120.1(2) . .
C35 C36 C31 121.1(2) . .
C42 C41 C46 122.20(18) . .
C42 C41 N1 129.02(18) . .
C46 C41 N1 108.75(16) . .
C41 C42 C43 116.7(2) . .
C44 C43 C42 121.7(2) . .
C45 C44 C43 121.34(19) . .
C44 C45 C46 118.64(19) . .
C45 C46 C41 119.44(18) . .
C45 C46 C47 133.17(19) . .
C41 C46 C47 107.39(16) . .
C48 C47 C52 119.49(18) . .
C48 C47 C46 133.78(18) . .
C52 C47 C46 106.73(17) . .
C47 C48 C49 118.96(19) . .
C48 C49 C50 120.8(2) . .
C51 C50 C49 121.35(19) . .
C50 C51 C52 117.36(19) . .
C51 C52 N1 128.89(18) . .
C51 C52 C47 121.99(19) . .
N1 C52 C47 109.11(16) . .
C62A N1A C51A 108.67(15) . .
C62A N1A C1A 126.38(15) . .
C51A N1A C1A 124.02(16) . .
C2A C1A N1A 119.54(18) . .
C2A C1A C11A 127.12(17) . .
N1A C1A C11A 113.33(16) . .
C1A C2A C31A 121.18(17) . .
C1A C2A C21A 122.37(18) . .
C31A C2A C21A 116.44(17) . .
C16A C11A C12A 118.7(2) . .
C16A C11A C1A 120.04(18) . .
C12A C11A C1A 121.07(18) . .
C13A C12A C11A 120.0(2) . .
C14A C13A C12A 120.8(2) . .
C13A C14A C15A 120.3(2) . .
C14A C15A C16A 119.7(2) . .
C11A C16A C15A 120.4(2) . .
C22A C21A C26A 118.40(17) . .
C22A C21A C2A 119.71(17) . .
C26A C21A C2A 121.82(18) . .
C23A C22A C21A 121.16(19) . .
C24A C23A C22A 119.7(2) . .
C25A C24A C23A 120.28(18) . .
C24A C25A C26A 120.2(2) . .
C25A C26A C21A 120.21(19) . .
C32A C31A C36A 117.9(2) . .
C32A C31A C2A 121.22(18) . .
C36A C31A C2A 120.76(19) . .
C31A C32A C33A 121.3(2) . .
C34A C33A C32A 120.0(2) . .
C35A C34A C33A 119.5(2) . .
C34A C35A C36A 120.5(2) . .
C35A C36A C31A 120.8(2) . .
C52A C51A N1A 128.51(17) . .
C52A C51A C56A 122.45(17) . .
N1A C51A C56A 108.98(16) . .
C51A C52A C53A 117.01(18) . .
C52A C53A C54A 121.8(2) . .
C55A C54A C53A 120.72(18) . .
C54A C55A C56A 118.88(18) . .
C55A C56A C51A 119.09(18) . .
C55A C56A C57A 134.10(18) . .
C51A C56A C57A 106.78(15) . .
C58A C57A C62A 119.44(18) . .
C58A C57A C56A 133.81(17) . .
C62A C57A C56A 106.73(15) . .
C59A C58A C57A 118.90(18) . .
C58A C59A C60A 120.92(19) . .
C61A C60A C59A 121.65(19) . .
C60A C61A C62A 117.34(17) . .
N1A C62A C61A 129.46(17) . .
N1A C62A C57A 108.82(16) . .
C61A C62A C57A 121.72(17) . .

loop_
_geom_bond_atom_site_label_1
_geom_bond_atom_site_label_2
_geom_bond_distance
_geom_bond_site_symmetry_2
N1 C52 1.398(2) .
N1 C41 1.411(2) .
N1 C1 1.426(2) .
C1 C2 1.358(3) .
C1 C11 1.484(2) .
C2 C31 1.486(2) .
C2 C21 1.501(3) .
C11 C16 1.392(3) .
C11 C12 1.393(3) .
C12 C13 1.381(3) .
C13 C14 1.387(3) .
C14 C15 1.375(3) .
C15 C16 1.390(3) .
C21 C26 1.381(3) .
C21 C22 1.399(2) .
C22 C23 1.381(3) .
C23 C24 1.378(3) .
C24 C25 1.374(3) .
C25 C26 1.389(3) .
C31 C36 1.389(3) .
C31 C32 1.400(3) .
C32 C33 1.397(3) .
C33 C34 1.369(3) .
C34 C35 1.379(3) .
C35 C36 1.384(3) .
C41 C42 1.390(3) .
C41 C46 1.402(3) .
C42 C43 1.394(3) .
C43 C44 1.381(3) .
C44 C45 1.376(3) .
C45 C46 1.396(3) .
C46 C47 1.447(3) .
C47 C48 1.386(3) .
C47 C52 1.411(3) .
C48 C49 1.387(3) .
C49 C50 1.396(3) .
C50 C51 1.388(3) .
C51 C52 1.388(3) .
N1A C62A 1.388(2) .
N1A C51A 1.396(2) .
N1A C1A 1.437(2) .
C1A C2A 1.343(3) .
C1A C11A 1.498(3) .
C2A C31A 1.494(3) .
C2A C21A 1.500(2) .
C11A C16A 1.383(3) .
C11A C12A 1.397(3) .
C12A C13A 1.379(3) .
C13A C14A 1.359(3) .
C14A C15A 1.376(3) .
C15A C16A 1.391(3) .
C21A C22A 1.386(3) .
C21A C26A 1.399(3) .
C22A C23A 1.385(3) .
C23A C24A 1.378(3) .
C24A C25A 1.375(3) .
C25A C26A 1.390(3) .
C31A C32A 1.386(3) .
C31A C36A 1.396(3) .
C32A C33A 1.388(3) .
C33A C34A 1.381(3) .
C34A C35A 1.377(3) .
C35A C36A 1.384(3) .
C51A C52A 1.381(3) .
C51A C56A 1.400(3) .
C52A C53A 1.385(3) .
C53A C54A 1.387(3) .
C54A C55A 1.378(3) .
C55A C56A 1.399(3) .
C56A C57A 1.452(3) .
C57A C58A 1.393(3) .
C57A C62A 1.409(2) .
C58A C59A 1.378(3) .
C59A C60A 1.392(3) .
C60A C61A 1.382(3) .
C61A C62A 1.391(3) .

loop_
_geom_torsion_atom_site_label_1
_geom_torsion_atom_site_label_2
_geom_torsion_atom_site_label_3
_geom_torsion_atom_site_label_4
_geom_torsion
_geom_torsion_site_symmetry_1
_geom_torsion_site_symmetry_2
_geom_torsion_site_symmetry_3
_geom_torsion_site_symmetry_4
C52 N1 C1 C2 -127.4(2) . . . .
C41 N1 C1 C2 61.3(3) . . . .
C52 N1 C1 C11 53.1(3) . . . .
C41 N1 C1 C11 -118.13(19) . . . .
N1 C1 C2 C31 16.2(3) . . . .
C11 C1 C2 C31 -164.42(18) . . . .
N1 C1 C2 C21 -160.76(16) . . . .
C11 C1 C2 C21 18.6(3) . . . .
C2 C1 C11 C16 39.6(3) . . . .
N1 C1 C11 C16 -140.97(18) . . . .
C2 C1 C11 C12 -145.0(2) . . . .
N1 C1 C11 C12 34.4(3) . . . .
C16 C11 C12 C13 -2.1(3) . . . .
C1 C11 C12 C13 -177.59(19) . . . .
C11 C12 C13 C14 1.7(3) . . . .
C12 C13 C14 C15 -0.4(3) . . . .
C13 C14 C15 C16 -0.3(3) . . . .
C14 C15 C16 C11 -0.2(3) . . . .
C12 C11 C16 C15 1.4(3) . . . .
C1 C11 C16 C15 176.84(18) . . . .
C1 C2 C21 C26 -139.20(19) . . . .
C31 C2 C21 C26 43.7(3) . . . .
C1 C2 C21 C22 43.3(3) . . . .
C31 C2 C21 C22 -133.84(18) . . . .
C26 C21 C22 C23 -0.4(3) . . . .
C2 C21 C22 C23 177.18(18) . . . .
C21 C22 C23 C24 1.0(3) . . . .
C22 C23 C24 C25 -0.5(3) . . . .
C23 C24 C25 C26 -0.5(3) . . . .
C22 C21 C26 C25 -0.6(3) . . . .
C2 C21 C26 C25 -178.21(17) . . . .
C24 C25 C26 C21 1.1(3) . . . .
C1 C2 C31 C36 47.0(3) . . . .
C21 C2 C31 C36 -135.88(19) . . . .
C1 C2 C31 C32 -135.8(2) . . . .
C21 C2 C31 C32 41.4(3) . . . .
C36 C31 C32 C33 -1.4(3) . . . .
C2 C31 C32 C33 -178.72(19) . . . .
C31 C32 C33 C34 0.5(3) . . . .
C32 C33 C34 C35 0.2(3) . . . .
C33 C34 C35 C36 0.1(3) . . . .
C34 C35 C36 C31 -1.0(3) . . . .
C32 C31 C36 C35 1.7(3) . . . .
C2 C31 C36 C35 178.97(19) . . . .
C52 N1 C41 C42 -177.09(18) . . . .
C1 N1 C41 C42 -4.5(3) . . . .
C52 N1 C41 C46 0.7(2) . . . .
C1 N1 C41 C46 173.27(16) . . . .
C46 C41 C42 C43 0.5(3) . . . .
N1 C41 C42 C43 178.00(18) . . . .
C41 C42 C43 C44 0.1(3) . . . .
C42 C43 C44 C45 0.0(3) . . . .
C43 C44 C45 C46 -0.8(3) . . . .
C44 C45 C46 C41 1.5(3) . . . .
C44 C45 C46 C47 -177.88(19) . . . .
C42 C41 C46 C45 -1.3(3) . . . .
N1 C41 C46 C45 -179.26(16) . . . .
C42 C41 C46 C47 178.17(16) . . . .
N1 C41 C46 C47 0.2(2) . . . .
C45 C46 C47 C48 -1.7(4) . . . .
C41 C46 C47 C48 178.9(2) . . . .
C45 C46 C47 C52 178.4(2) . . . .
C41 C46 C47 C52 -1.0(2) . . . .
C52 C47 C48 C49 -0.5(3) . . . .
C46 C47 C48 C49 179.52(19) . . . .
C47 C48 C49 C50 1.0(3) . . . .
C48 C49 C50 C51 -0.8(3) . . . .
C49 C50 C51 C52 0.2(3) . . . .
C50 C51 C52 N1 178.35(18) . . . .
C50 C51 C52 C47 0.2(3) . . . .
C41 N1 C52 C51 -179.65(18) . . . .
C1 N1 C52 C51 7.9(3) . . . .
C41 N1 C52 C47 -1.3(2) . . . .
C1 N1 C52 C47 -173.79(17) . . . .
C48 C47 C52 C51 -0.1(3) . . . .
C46 C47 C52 C51 179.91(16) . . . .
C48 C47 C52 N1 -178.53(16) . . . .
C46 C47 C52 N1 1.4(2) . . . .
C62A N1A C1A C2A -67.6(3) . . . .
C51A N1A C1A C2A 124.7(2) . . . .
C62A N1A C1A C11A 113.3(2) . . . .
C51A N1A C1A C11A -54.3(3) . . . .
N1A C1A C2A C31A -13.8(3) . . . .
C11A C1A C2A C31A 165.07(18) . . . .
N1A C1A C2A C21A 166.96(17) . . . .
C11A C1A C2A C21A -14.1(3) . . . .
C2A C1A C11A C16A 145.5(2) . . . .
N1A C1A C11A C16A -35.6(2) . . . .
C2A C1A C11A C12A -39.5(3) . . . .
N1A C1A C11A C12A 139.42(18) . . . .
C16A C11A C12A C13A -1.4(3) . . . .
C1A C11A C12A C13A -176.46(18) . . . .
C11A C12A C13A C14A 0.9(3) . . . .
C12A C13A C14A C15A 0.3(3) . . . .
C13A C14A C15A C16A -1.0(3) . . . .
C12A C11A C16A C15A 0.8(3) . . . .
C1A C11A C16A C15A 175.87(17) . . . .
C14A C15A C16A C11A 0.4(3) . . . .
C1A C2A C21A C22A 138.3(2) . . . .
C31A C2A C21A C22A -41.0(3) . . . .
C1A C2A C21A C26A -44.8(3) . . . .
C31A C2A C21A C26A 136.0(2) . . . .
C26A C21A C22A C23A 1.8(3) . . . .
C2A C21A C22A C23A 178.88(19) . . . .
C21A C22A C23A C24A -1.7(3) . . . .
C22A C23A C24A C25A 0.7(3) . . . .
C23A C24A C25A C26A 0.1(3) . . . .
C24A C25A C26A C21A 0.1(3) . . . .
C22A C21A C26A C25A -1.0(3) . . . .
C2A C21A C26A C25A -177.98(19) . . . .
C1A C2A C31A C32A 133.9(2) . . . .
C21A C2A C31A C32A -46.9(3) . . . .
C1A C2A C31A C36A -50.2(3) . . . .
C21A C2A C31A C36A 129.06(19) . . . .
C36A C31A C32A C33A 0.6(3) . . . .
C2A C31A C32A C33A 176.66(18) . . . .
C31A C32A C33A C34A -0.3(3) . . . .
C32A C33A C34A C35A -0.3(3) . . . .
C33A C34A C35A C36A 0.6(3) . . . .
C34A C35A C36A C31A -0.3(3) . . . .
C32A C31A C36A C35A -0.2(3) . . . .
C2A C31A C36A C35A -176.33(18) . . . .
C62A N1A C51A C52A 178.7(2) . . . .
C1A N1A C51A C52A -11.8(3) . . . .
C62A N1A C51A C56A 1.3(2) . . . .
C1A N1A C51A C56A 170.86(18) . . . .
N1A C51A C52A C53A -177.5(2) . . . .
C56A C51A C52A C53A -0.5(3) . . . .
C51A C52A C53A C54A 0.9(3) . . . .
C52A C53A C54A C55A -0.3(4) . . . .
C53A C54A C55A C56A -0.7(3) . . . .
C54A C55A C56A C51A 1.0(3) . . . .
C54A C55A C56A C57A 178.6(2) . . . .
C52A C51A C56A C55A -0.5(3) . . . .
N1A C51A C56A C55A 177.10(18) . . . .
C52A C51A C56A C57A -178.63(19) . . . .
N1A C51A C56A C57A -1.1(2) . . . .
C55A C56A C57A C58A 4.0(4) . . . .
C51A C56A C57A C58A -178.3(2) . . . .
C55A C56A C57A C62A -177.3(2) . . . .
C51A C56A C57A C62A 0.5(2) . . . .
C62A C57A C58A C59A 0.6(3) . . . .
C56A C57A C58A C59A 179.2(2) . . . .
C57A C58A C59A C60A -1.3(3) . . . .
C58A C59A C60A C61A 1.8(3) . . . .
C59A C60A C61A C62A -1.6(3) . . . .
C51A N1A C62A C61A 178.8(2) . . . .
C1A N1A C62A C61A 9.6(3) . . . .
C51A N1A C62A C57A -1.0(2) . . . .
C1A N1A C62A C57A -170.25(19) . . . .
C60A C61A C62A N1A -178.76(19) . . . .
C60A C61A C62A C57A 1.0(3) . . . .
C58A C57A C62A N1A 179.27(18) . . . .
C56A C57A C62A N1A 0.3(2) . . . .
C58A C57A C62A C61A -0.6(3) . . . .
C56A C57A C62A C61A -179.50(17) . . . .
